data_4123217
loop_
_publ_author_name
'Koppaka, Anjaneyulu'
'Zhu, Lei'
'Yempally, Veeranna'
'Isrow, Derek'
'Pellechia, Perry J.'
'Captain, Burjor'

_publ_section_title
;
 Pendant Alkyl and Aryl Groups on Tin Control Complex Geometry and
 Reactivity with H2/D2 in Pt(SnR3)2(CNBu(t))2 (R = Bu(t), Pr(i), Ph,
 Mesityl).
;
_journal_issue 1
_journal_name_full 'Journal of the American Chemical Society'
_journal_page_first 445
_journal_page_last 456
_journal_paper_doi 10.1021/ja511295h
_journal_volume 137
_journal_year 2015
_chemical_formula_sum 'C35 H72 N2 O Pt Sn2'
_chemical_formula_weight 969.42
_chemical_name_systematic
; 
 ? 
;
_space_group_IT_number 59
_symmetry_cell_setting orthorhombic
_symmetry_space_group_name_Hall '-P 2ab 2a'
_symmetry_space_group_name_H-M 'P m m n :2'
_atom_sites_solution_hydrogens geom
_atom_sites_solution_primary direct
_atom_sites_solution_secondary difmap
_audit_creation_method SHELXL-97
_cell_angle_alpha 90.00
_cell_angle_beta 90.00
_cell_angle_gamma 90.00
_cell_formula_units_Z 2
_cell_length_a 13.9304(9)
_cell_length_b 19.0073(13)
_cell_length_c 9.4382(6)
_cell_measurement_reflns_used 4404
_cell_measurement_temperature 293(2)
_cell_measurement_theta_max 23.58
_cell_measurement_theta_min 2.41
_cell_volume 2499.0(3)
_computing_cell_refinement 'SAINT+  V7.46A (Bruker, 2007)'
_computing_data_collection 'APEX2 v2.2-0 (Bruker, 2007)'
_computing_data_reduction 'SAINT+  V7.46A (Bruker, 2007)'
_computing_molecular_graphics 'XSHELL v4.02 (Bruker, 2000)'
_computing_publication_material 'XCIF v6.12 (Bruker, 2001)'
_computing_structure_refinement 'SHELXL-97 (Sheldrick, 2008)'
_computing_structure_solution 'SHELXS-97 (Sheldrick, 2008)'
_diffrn_ambient_temperature 296(2)
_diffrn_measured_fraction_theta_full 1.000
_diffrn_measured_fraction_theta_max 1.000
_diffrn_measurement_device_type 'Bruker SMART APEX2 CCD diffractometer'
_diffrn_measurement_method 'omega scans'
_diffrn_radiation_monochromator graphite
_diffrn_radiation_source 'fine-focus sealed tube'
_diffrn_radiation_type MoK\a
_diffrn_radiation_wavelength 0.71073
_diffrn_reflns_av_R_equivalents 0.0547
_diffrn_reflns_av_sigmaI/netI 0.0309
_diffrn_reflns_limit_h_max 18
_diffrn_reflns_limit_h_min -18
_diffrn_reflns_limit_k_max 25
_diffrn_reflns_limit_k_min -24
_diffrn_reflns_limit_l_max 12
_diffrn_reflns_limit_l_min -12
_diffrn_reflns_number 24765
_diffrn_reflns_theta_full 28.00
_diffrn_reflns_theta_max 28.00
_diffrn_reflns_theta_min 1.81
_exptl_absorpt_coefficient_mu 3.805
_exptl_absorpt_correction_T_max 0.7461
_exptl_absorpt_correction_T_min 0.5194
_exptl_absorpt_correction_type multi-scan
_exptl_absorpt_process_details '(SADABS 2007/4 Bruker)'
_exptl_crystal_colour colorless
_exptl_crystal_density_diffrn 1.288
_exptl_crystal_density_method 'not measured'
_exptl_crystal_description bar
_exptl_crystal_F_000 964
_exptl_crystal_size_max 0.30
_exptl_crystal_size_mid 0.20
_exptl_crystal_size_min 0.06
_refine_diff_density_max 1.492
_refine_diff_density_min -1.069
_refine_diff_density_rms 0.199
_refine_ls_extinction_method none
_refine_ls_goodness_of_fit_ref 1.133
_refine_ls_hydrogen_treatment constr
_refine_ls_matrix_type full
_refine_ls_number_parameters 115
_refine_ls_number_reflns 3233
_refine_ls_number_restraints 0
_refine_ls_restrained_S_all 1.133
_refine_ls_R_factor_all 0.0632
_refine_ls_R_factor_gt 0.0442
_refine_ls_shift/su_max 0.001
_refine_ls_shift/su_mean 0.000
_refine_ls_structure_factor_coef Fsqd
_refine_ls_weighting_details 'calc w=1/[\s^2^(Fo^2^)+(0.0857P)^2^+1.4340P] where P=(Fo^2^+2Fc^2^)/3'
_refine_ls_weighting_scheme calc
_refine_ls_wR_factor_gt 0.1369
_refine_ls_wR_factor_ref 0.1507
_reflns_number_gt 2477
_reflns_number_total 3233
_reflns_threshold_expression >2sigma(I)
_cod_data_source_file ja511295h_si_009.cif
_cod_data_source_block pmmn
_cod_depositor_comments
;
The following automatic conversions were performed:

'_symmetry_cell_setting' value 'Orthorhombic' changed to
'orthorhombic' according to
/home/saulius/struct/COD-crude-data--automatic-downloads/rss-feeds/ACS/lib/dictionaries/cif_core.dic
dictionary named 'cif_core.dic' version 2.4.2 from
2011-04-26.

'_exptl_absorpt_correction_type' value 'Multi-scan'
changed to 'multi-scan' according to
/home/saulius/struct/COD-crude-data--automatic-downloads/rss-feeds/ACS/lib/dictionaries/cif_core.dic
dictionary named 'cif_core.dic' version 2.4.2 from 2011-04-26.

Automatic conversion script
Id: cif_fix_values 2935 2014-11-11 08:27:57Z andrius 

 Adding full bibliography for 4123210--4123218.cif.
;
_cod_original_sg_symbol_H-M pmmn
_cod_database_code 4123217

loop_
_symmetry_equiv_pos_as_xyz
'x, y, z'
'-x+1/2, -y+1/2, z'
'-x, y+1/2, -z'
'x+1/2, -y, -z'
'-x, -y, -z'
'x-1/2, y-1/2, -z'
'x, -y-1/2, z'
'-x-1/2, y, z'

loop_
_atom_site_label
_atom_site_type_symbol
_atom_site_fract_x
_atom_site_fract_y
_atom_site_fract_z
_atom_site_U_iso_or_equiv
_atom_site_adp_type
_atom_site_occupancy
_atom_site_symmetry_multiplicity
_atom_site_calc_flag
_atom_site_refinement_flags
Pt1 Pt 0.7500 0.7500 0.65792(5) 0.04443(18) Uani 1 4 d S
Sn1 Sn 0.7500 0.89235(3) 0.68135(6) 0.0494(2) Uani 1 2 d S
N1 N 0.9308(6) 0.7500 0.4532(10) 0.064(2) Uani 1 2 d S
C1 C 0.8643(7) 0.7500 0.5254(10) 0.056(2) Uani 1 2 d S
C2 C 1.0104(10) 0.7500 0.3542(13) 0.079(3) Uani 1 2 d S
C3 C 0.9673(16) 0.7500 0.212(2) 0.217(16) Uani 1 2 d S
H3A H 0.9187 0.7143 0.2068 0.326 Uiso 0.50 1 calc PR
H3B H 1.0161 0.7405 0.1426 0.326 Uiso 0.50 1 calc PR
H3C H 0.9391 0.7951 0.1933 0.326 Uiso 0.50 1 calc PR
C4 C 1.0705(11) 0.6864(6) 0.381(2) 0.166(8) Uani 1 1 d .
H4A H 1.0972 0.6888 0.4742 0.249 Uiso 1 1 calc R
H4B H 1.1215 0.6845 0.3122 0.249 Uiso 1 1 calc R
H4C H 1.0315 0.6450 0.3722 0.249 Uiso 1 1 calc R
C5 C 0.7500 0.9458(6) 0.4700(12) 0.072(3) Uani 1 2 d S
C6 C 0.6666(14) 0.9227(11) 0.3889(16) 0.260(14) Uani 1 1 d .
H6A H 0.6680 0.9439 0.2966 0.390 Uiso 1 1 calc R
H6B H 0.6090 0.9367 0.4373 0.390 Uiso 1 1 calc R
H6C H 0.6678 0.8725 0.3795 0.390 Uiso 1 1 calc R
C7 C 0.7500 1.0265(7) 0.4828(17) 0.142(8) Uani 1 2 d S
H7A H 0.6855 1.0429 0.4966 0.214 Uiso 0.50 1 calc PR
H7B H 0.7757 1.0468 0.3977 0.214 Uiso 0.50 1 calc PR
H7C H 0.7888 1.0403 0.5622 0.214 Uiso 0.50 1 calc PR
C8 C 0.6198(8) 0.9283(5) 0.7983(11) 0.086(3) Uani 1 1 d .
C9 C 0.5336(10) 0.9041(12) 0.722(3) 0.250(14) Uani 1 1 d .
H9A H 0.4909 0.9430 0.7080 0.375 Uiso 1 1 calc R
H9B H 0.5019 0.8685 0.7771 0.375 Uiso 1 1 calc R
H9C H 0.5520 0.8849 0.6321 0.375 Uiso 1 1 calc R
C10 C 0.6104(11) 1.0060(6) 0.8087(15) 0.136(5) Uani 1 1 d .
H10A H 0.5957 1.0250 0.7170 0.204 Uiso 1 1 calc R
H10B H 0.6697 1.0257 0.8421 0.204 Uiso 1 1 calc R
H10C H 0.5597 1.0175 0.8736 0.204 Uiso 1 1 calc R
C11 C 0.6198(16) 0.8967(11) 0.9445(18) 0.268(15) Uani 1 1 d .
H11A H 0.5948 0.9302 1.0109 0.402 Uiso 1 1 calc R
H11B H 0.6842 0.8843 0.9706 0.402 Uiso 1 1 calc R
H11C H 0.5803 0.8553 0.9450 0.402 Uiso 1 1 calc R
C12 C 0.7500 0.7500 0.8579(17) 0.065(4) Uani 1 4 d S
O12 O 0.7500 0.7500 0.9776(12) 0.091(4) Uani 1 4 d S

loop_
_atom_site_aniso_label
_atom_site_aniso_U_11
_atom_site_aniso_U_22
_atom_site_aniso_U_33
_atom_site_aniso_U_23
_atom_site_aniso_U_13
_atom_site_aniso_U_12
Pt1 0.0512(3) 0.0380(3) 0.0441(3) 0.000 0.000 0.000
Sn1 0.0608(4) 0.0388(4) 0.0485(4) -0.0010(2) 0.000 0.000
N1 0.058(5) 0.060(5) 0.073(5) 0.000 0.017(4) 0.000
C1 0.067(6) 0.042(4) 0.060(5) 0.000 0.007(5) 0.000
C2 0.079(8) 0.082(8) 0.076(8) 0.000 0.030(6) 0.000
C3 0.128(18) 0.43(5) 0.092(13) 0.000 0.053(13) 0.000
C4 0.115(11) 0.118(11) 0.265(19) 0.034(10) 0.114(13) 0.033(8)
C5 0.095(8) 0.059(6) 0.062(6) 0.013(5) 0.000 0.000
C6 0.33(2) 0.30(2) 0.145(12) 0.149(15) -0.146(14) -0.21(2)
C7 0.27(2) 0.060(8) 0.094(11) 0.022(7) 0.000 0.000
C8 0.100(7) 0.063(5) 0.096(6) 0.000(4) 0.037(5) 0.026(5)
C9 0.079(10) 0.28(2) 0.40(3) -0.18(2) 0.072(15) -0.013(12)
C10 0.140(11) 0.076(7) 0.192(13) -0.030(7) 0.043(9) 0.029(7)
C11 0.33(3) 0.30(2) 0.173(15) 0.135(16) 0.183(18) 0.21(2)
C12 0.083(11) 0.042(7) 0.070(10) 0.000 0.000 0.000
O12 0.145(11) 0.080(8) 0.048(6) 0.000 0.000 0.000

loop_
_atom_type_symbol
_atom_type_description
_atom_type_scat_dispersion_real
_atom_type_scat_dispersion_imag
_atom_type_scat_source
C C 0.0033 0.0016 'International Tables Vol C Tables 4.2.6.8 and 6.1.1.4'
H H 0.0000 0.0000 'International Tables Vol C Tables 4.2.6.8 and 6.1.1.4'
N N 0.0061 0.0033 'International Tables Vol C Tables 4.2.6.8 and 6.1.1.4'
O O 0.0106 0.0060 'International Tables Vol C Tables 4.2.6.8 and 6.1.1.4'
Sn Sn -0.6537 1.4246 'International Tables Vol C Tables 4.2.6.8 and 6.1.1.4'
Pt Pt -1.7033 8.3905 'International Tables Vol C Tables 4.2.6.8 and 6.1.1.4'

loop_
_geom_angle_atom_site_label_1
_geom_angle_atom_site_label_2
_geom_angle_atom_site_label_3
_geom_angle
_geom_angle_site_symmetry_1
_geom_angle_site_symmetry_3
C12 Pt1 C1 128.2(3) . .
C12 Pt1 C1 128.2(3) . 2_665
C1 Pt1 C1 103.7(6) . 2_665
C12 Pt1 Sn1 85.329(15) . .
C1 Pt1 Sn1 92.88(2) . .
C1 Pt1 Sn1 92.88(2) 2_665 .
C12 Pt1 Sn1 85.330(16) . 2_665
C1 Pt1 Sn1 92.88(2) . 2_665
C1 Pt1 Sn1 92.88(2) 2_665 2_665
Sn1 Pt1 Sn1 170.66(3) . 2_665
C8 Sn1 C8 108.8(6) . 8_755
C8 Sn1 C5 107.6(3) . .
C8 Sn1 C5 107.6(3) 8_755 .
C8 Sn1 Pt1 110.2(2) . .
C8 Sn1 Pt1 110.2(2) 8_755 .
C5 Sn1 Pt1 112.3(3) . .
C1 N1 C2 176.3(11) . .
N1 C1 Pt1 178.2(9) . .
N1 C2 C3 106.1(12) . .
N1 C2 C4 108.8(7) . .
C3 C2 C4 112.4(11) . .
N1 C2 C4 108.8(7) . 7_575
C3 C2 C4 112.4(11) . 7_575
C4 C2 C4 108.3(17) . 7_575
C6 C5 C6 106(2) 8_755 .
C6 C5 C7 109.9(11) 8_755 .
C6 C5 C7 109.9(11) . .
C6 C5 Sn1 109.3(7) 8_755 .
C6 C5 Sn1 109.3(7) . .
C7 C5 Sn1 112.5(8) . .
C9 C8 C10 105.7(12) . .
C9 C8 C11 108.7(15) . .
C10 C8 C11 109.7(12) . .
C9 C8 Sn1 109.0(8) . .
C10 C8 Sn1 114.2(8) . .
C11 C8 Sn1 109.3(8) . .
O12 C12 Pt1 180.000(5) . .

loop_
_geom_bond_atom_site_label_1
_geom_bond_atom_site_label_2
_geom_bond_distance
_geom_bond_site_symmetry_2
Pt1 C12 1.887(16) .
Pt1 C1 2.025(10) .
Pt1 C1 2.025(10) 2_665
Pt1 Sn1 2.7148(6) .
Pt1 Sn1 2.7148(6) 2_665
Sn1 C8 2.230(9) .
Sn1 C8 2.230(9) 8_755
Sn1 C5 2.239(10) .
N1 C1 1.150(12) .
N1 C2 1.450(13) .
C2 C3 1.47(2) .
C2 C4 1.491(14) .
C2 C4 1.491(15) 7_575
C5 C6 1.458(14) 8_755
C5 C6 1.458(14) .
C5 C7 1.539(18) .
C8 C9 1.473(19) .
C8 C10 1.486(14) .
C8 C11 1.505(16) .
C12 O12 1.130(17) .
